data_7209137
loop_
_publ_author_name
'Mirzaei, M.'
'Eshtiagh-Hosseini, H.'
'Mohammadi Abadeh, M.'
'Chahkandi, M.'
'Frontera, A.'
'Hassanpoor, A.'

_publ_section_title
;
 Influence of accompanying anions on supramolecular assembly and
 coordination geometry in HgII complexes with 8-aminoquinoline:
 experimental and theoretical studies
;
_journal_issue 7
_journal_name_full CrystEngComm
_journal_page_first 1404
_journal_paper_doi 10.1039/c2ce26658j
_journal_volume 15
_journal_year 2013
_chemical_formula_moiety 'C9 H8 Br2 Hg N2'
_chemical_formula_sum 'C9 H8 Br2 Hg N2'
_chemical_formula_weight 504.58
_chemical_name_systematic
;
?
;
_space_group_IT_number 2
_symmetry_cell_setting triclinic
_symmetry_space_group_name_Hall '-P 1'
_symmetry_space_group_name_H-M 'P -1'
_atom_sites_solution_hydrogens mixed
_atom_sites_solution_primary direct
_atom_sites_solution_secondary difmap
_audit_creation_method SHELXL-97
_cell_angle_alpha 78.6490(10)
_cell_angle_beta 69.6310(10)
_cell_angle_gamma 73.8840(10)
_cell_formula_units_Z 2
_cell_length_a 7.6554(4)
_cell_length_b 8.3794(4)
_cell_length_c 9.4395(4)
_cell_measurement_reflns_used 2130
_cell_measurement_temperature 100(2)
_cell_measurement_theta_max 28
_cell_measurement_theta_min 3
_cell_volume 541.97(4)
_computing_cell_refinement 'Bruker SAINT'
_computing_data_collection 'Bruker APEX II'
_computing_data_reduction 'Bruker SAINT'
_computing_molecular_graphics 'Bruker SHELXTL'
_computing_publication_material 'Bruker SHELXTL'
_computing_structure_refinement 'SHELXL-97 (Sheldrick, 1997)'
_computing_structure_solution 'SHELXS-97 (Sheldrick, 1997)'
_diffrn_ambient_temperature 100(2)
_diffrn_measured_fraction_theta_full 0.993
_diffrn_measured_fraction_theta_max 0.993
_diffrn_measurement_device_type 'Bruker APEX II CCD area detector''
_diffrn_measurement_method 'omega scans'
_diffrn_radiation_monochromator graphite
_diffrn_radiation_source 'fine-focus sealed tube'
_diffrn_radiation_type MoK\a
_diffrn_radiation_wavelength 0.71073
_diffrn_reflns_av_R_equivalents 0.0267
_diffrn_reflns_av_sigmaI/netI 0.0345
_diffrn_reflns_limit_h_max 10
_diffrn_reflns_limit_h_min -10
_diffrn_reflns_limit_k_max 11
_diffrn_reflns_limit_k_min -11
_diffrn_reflns_limit_l_max 12
_diffrn_reflns_limit_l_min -12
_diffrn_reflns_number 6008
_diffrn_reflns_theta_full 28.00
_diffrn_reflns_theta_max 28.00
_diffrn_reflns_theta_min 2.32
_exptl_absorpt_coefficient_mu 21.532
_exptl_absorpt_correction_T_max 0.4356
_exptl_absorpt_correction_T_min 0.1614
_exptl_absorpt_correction_type multi-scan
_exptl_absorpt_process_details SADABS
_exptl_crystal_colour grey
_exptl_crystal_density_diffrn 3.092
_exptl_crystal_density_method 'not measured'
_exptl_crystal_description plate
_exptl_crystal_F_000 452
_exptl_crystal_size_max 0.330
_exptl_crystal_size_mid 0.270
_exptl_crystal_size_min 0.120
_refine_diff_density_max 1.828
_refine_diff_density_min -1.555
_refine_diff_density_rms 0.191
_refine_ls_extinction_method none
_refine_ls_goodness_of_fit_ref 1.033
_refine_ls_hydrogen_treatment constr
_refine_ls_matrix_type full
_refine_ls_number_parameters 127
_refine_ls_number_reflns 2592
_refine_ls_number_restraints 0
_refine_ls_restrained_S_all 1.033
_refine_ls_R_factor_all 0.0258
_refine_ls_R_factor_gt 0.0238
_refine_ls_shift/su_max 0.001
_refine_ls_shift/su_mean 0.000
_refine_ls_structure_factor_coef Fsqd
_refine_ls_weighting_details 'calc w=1/[\s^2^(Fo^2^)+(0.0282P)^2^+1.4458P] where P=(Fo^2^+2Fc^2^)/3'
_refine_ls_weighting_scheme calc
_refine_ls_wR_factor_gt 0.0586
_refine_ls_wR_factor_ref 0.0596
_reflns_number_gt 2435
_reflns_number_total 2592
_reflns_threshold_expression I>2\s(I)
_cod_data_source_file c2ce26658j.txt
_cod_data_source_block p-1
_cod_depositor_comments
;
The following automatic conversions were performed:

'_symmetry_cell_setting' value 'Triclinic' changed to 'triclinic'
according to /home/saulius/struct/CIF-dictionaries/cif_core.dic
dictionary named 'cif_core.dic' version 2.4.2 from 2011-04-26.

Automatic conversion script
Id: cif_fix_values 1891 2012-01-12 08:04:46Z andrius 
;
_cod_database_code 7209137

loop_
_symmetry_equiv_pos_as_xyz
'x, y, z'
'-x, -y, -z'

loop_
_atom_site_label
_atom_site_type_symbol
_atom_site_fract_x
_atom_site_fract_y
_atom_site_fract_z
_atom_site_U_iso_or_equiv
_atom_site_adp_type
_atom_site_occupancy
_atom_site_symmetry_multiplicity
_atom_site_calc_flag
_atom_site_refinement_flags
Hg1 Hg -0.11995(2) -0.25504(2) 0.100744(18) 0.01846(7) Uani 1 1 d .
Br1 Br -0.20691(6) 0.00406(5) -0.07436(5) 0.01703(10) Uani 1 1 d .
Br2 Br 0.17839(6) -0.47562(5) 0.10738(5) 0.01756(10) Uani 1 1 d .
N1 N -0.2529(5) -0.1987(5) 0.3585(4) 0.0148(7) Uani 1 1 d .
N2 N -0.4381(6) -0.3078(5) 0.2025(5) 0.0199(8) Uani 1 1 d .
H1N H -0.5056 -0.2130 0.1655 0.024 Uiso 1 1 d R
H2N H -0.4283 -0.3784 0.1382 0.024 Uiso 1 1 d R
C1 C -0.1624(6) -0.1451(6) 0.4301(5) 0.0178(9) Uani 1 1 d .
H1A H -0.0433 -0.1172 0.3730 0.021 Uiso 1 1 calc R
C2 C -0.2343(7) -0.1275(6) 0.5867(6) 0.0216(9) Uani 1 1 d .
H2A H -0.1638 -0.0902 0.6339 0.026 Uiso 1 1 calc R
C3 C -0.4052(7) -0.1646(6) 0.6692(5) 0.0199(9) Uani 1 1 d .
H3A H -0.4570 -0.1510 0.7744 0.024 Uiso 1 1 calc R
C4 C -0.5069(6) -0.2241(5) 0.5974(5) 0.0161(8) Uani 1 1 d .
C5 C -0.6846(7) -0.2676(6) 0.6772(6) 0.0228(10) Uani 1 1 d .
H5A H -0.7416 -0.2561 0.7827 0.027 Uiso 1 1 calc R
C6 C -0.7742(7) -0.3262(6) 0.6021(6) 0.0234(10) Uani 1 1 d .
H6A H -0.8919 -0.3577 0.6565 0.028 Uiso 1 1 calc R
C7 C -0.6932(6) -0.3404(6) 0.4445(6) 0.0192(9) Uani 1 1 d .
H7A H -0.7575 -0.3813 0.3944 0.023 Uiso 1 1 calc R
C8 C -0.5227(6) -0.2958(5) 0.3624(5) 0.0157(8) Uani 1 1 d .
C9 C -0.4246(6) -0.2386(5) 0.4398(5) 0.0124(8) Uani 1 1 d .

loop_
_atom_site_aniso_label
_atom_site_aniso_U_11
_atom_site_aniso_U_22
_atom_site_aniso_U_33
_atom_site_aniso_U_23
_atom_site_aniso_U_13
_atom_site_aniso_U_12
Hg1 0.01567(10) 0.02191(10) 0.01034(10) -0.00031(6) -0.00098(7) 0.00244(7)
Br1 0.0165(2) 0.0194(2) 0.0157(2) 0.00194(16) -0.00779(17) -0.00420(16)
Br2 0.0157(2) 0.0172(2) 0.0171(2) -0.00300(16) -0.00466(17) 0.00068(16)
N1 0.0128(17) 0.0155(17) 0.0124(17) -0.0004(14) -0.0023(14) -0.0003(14)
N2 0.021(2) 0.0213(19) 0.018(2) -0.0046(16) -0.0084(16) -0.0011(16)
C1 0.013(2) 0.018(2) 0.020(2) -0.0026(17) -0.0053(18) -0.0003(16)
C2 0.027(2) 0.020(2) 0.019(2) -0.0036(18) -0.012(2) -0.0008(19)
C3 0.026(2) 0.018(2) 0.013(2) -0.0031(17) -0.0095(19) 0.0047(18)
C4 0.017(2) 0.0136(19) 0.009(2) 0.0012(15) -0.0006(17) 0.0025(16)
C5 0.020(2) 0.021(2) 0.017(2) -0.0015(18) 0.0014(19) 0.0026(18)
C6 0.014(2) 0.019(2) 0.029(3) 0.0036(19) -0.003(2) -0.0008(18)
C7 0.013(2) 0.017(2) 0.027(2) 0.0014(18) -0.0072(19) -0.0031(17)
C8 0.016(2) 0.0153(19) 0.016(2) -0.0015(16) -0.0074(17) 0.0002(16)
C9 0.0114(18) 0.0108(18) 0.0109(19) 0.0023(15) -0.0048(16) 0.0031(15)

loop_
_atom_type_symbol
_atom_type_description
_atom_type_scat_dispersion_real
_atom_type_scat_dispersion_imag
_atom_type_scat_source
C C 0.0033 0.0016 'International Tables Vol C Tables 4.2.6.8 and 6.1.1.4'
H H 0.0000 0.0000 'International Tables Vol C Tables 4.2.6.8 and 6.1.1.4'
Br Br -0.2901 2.4595 'International Tables Vol C Tables 4.2.6.8 and 6.1.1.4'
Hg Hg -2.3894 9.2266 'International Tables Vol C Tables 4.2.6.8 and 6.1.1.4'
N N 0.0061 0.0033 'International Tables Vol C Tables 4.2.6.8 and 6.1.1.4'

loop_
_geom_angle_atom_site_label_1
_geom_angle_atom_site_label_2
_geom_angle_atom_site_label_3
_geom_angle
N1 Hg1 N2 70.82(13)
N1 Hg1 Br2 101.48(9)
N2 Hg1 Br2 123.46(10)
N1 Hg1 Br1 110.51(9)
N2 Hg1 Br1 95.41(10)
Br2 Hg1 Br1 136.264(16)
C1 N1 C9 118.8(4)
C1 N1 Hg1 123.5(3)
C9 N1 Hg1 117.4(3)
C8 N2 Hg1 113.6(3)
C8 N2 H1N 100.4
Hg1 N2 H1N 100.7
C8 N2 H2N 136.0
Hg1 N2 H2N 99.8
H1N N2 H2N 100.7
N1 C1 C2 123.2(4)
N1 C1 H1A 118.4
C2 C1 H1A 118.4
C3 C2 C1 119.1(4)
C3 C2 H2A 120.4
C1 C2 H2A 120.4
C2 C3 C4 119.7(4)
C2 C3 H3A 120.1
C4 C3 H3A 120.1
C9 C4 C5 119.7(4)
C9 C4 C3 117.6(4)
C5 C4 C3 122.7(4)
C6 C5 C4 119.9(4)
C6 C5 H5A 120.1
C4 C5 H5A 120.1
C5 C6 C7 120.7(5)
C5 C6 H6A 119.6
C7 C6 H6A 119.6
C8 C7 C6 121.0(4)
C8 C7 H7A 119.5
C6 C7 H7A 119.5
C7 C8 C9 119.0(4)
C7 C8 N2 122.2(4)
C9 C8 N2 118.7(4)
N1 C9 C4 121.6(4)
N1 C9 C8 118.8(4)
C4 C9 C8 119.6(4)

loop_
_geom_bond_atom_site_label_1
_geom_bond_atom_site_label_2
_geom_bond_distance
Hg1 N1 2.375(4)
Hg1 N2 2.419(4)
Hg1 Br2 2.5193(5)
Hg1 Br1 2.5377(5)
N1 C1 1.325(6)
N1 C9 1.367(6)
N2 C8 1.433(6)
N2 H1N 0.9000
N2 H2N 0.8999
C1 C2 1.409(7)
C1 H1A 0.9500
C2 C3 1.355(7)
C2 H2A 0.9500
C3 C4 1.424(7)
C3 H3A 0.9500
C4 C9 1.415(6)
C4 C5 1.416(7)
C5 C6 1.371(8)
C5 H5A 0.9500
C6 C7 1.414(7)
C6 H6A 0.9500
C7 C8 1.377(6)
C7 H7A 0.9500
C8 C9 1.431(6)

loop_
_geom_hbond_atom_site_label_D
_geom_hbond_atom_site_label_H
_geom_hbond_atom_site_label_A
_geom_hbond_site_symmetry_A
_geom_hbond_distance_DH
_geom_hbond_distance_HA
_geom_hbond_distance_DA
_geom_hbond_angle_DHA
N2 H1N Br1 2_455 0.900 2.690 3.544(2) 159
N2 H2N Br2 2_545 0.900 2.694 3.441(2) 141

loop_
_geom_torsion_atom_site_label_1
_geom_torsion_atom_site_label_2
_geom_torsion_atom_site_label_3
_geom_torsion_atom_site_label_4
_geom_torsion
N2 Hg1 N1 C1 -179.3(4)
Br2 Hg1 N1 C1 59.0(3)
Br1 Hg1 N1 C1 -90.7(3)
N2 Hg1 N1 C9 6.8(3)
Br2 Hg1 N1 C9 -114.9(3)
Br1 Hg1 N1 C9 95.5(3)
N1 Hg1 N2 C8 -6.7(3)
Br2 Hg1 N2 C8 84.6(3)
Br1 Hg1 N2 C8 -116.6(3)
C9 N1 C1 C2 0.2(7)
Hg1 N1 C1 C2 -173.6(3)
N1 C1 C2 C3 -0.9(7)
C1 C2 C3 C4 1.5(7)
C2 C3 C4 C9 -1.3(6)
C2 C3 C4 C5 179.0(4)
C9 C4 C5 C6 1.2(7)
C3 C4 C5 C6 -179.1(4)
C4 C5 C6 C7 -1.4(7)
C5 C6 C7 C8 0.0(7)
C6 C7 C8 C9 1.6(7)
C6 C7 C8 N2 -179.6(4)
Hg1 N2 C8 C7 -172.3(3)
Hg1 N2 C8 C9 6.5(5)
C1 N1 C9 C4 -0.1(6)
Hg1 N1 C9 C4 174.1(3)
C1 N1 C9 C8 179.8(4)
Hg1 N1 C9 C8 -6.0(5)
C5 C4 C9 N1 -179.7(4)
C3 C4 C9 N1 0.6(6)
C5 C4 C9 C8 0.5(6)
C3 C4 C9 C8 -179.2(4)
C7 C8 C9 N1 178.3(4)
N2 C8 C9 N1 -0.5(6)
C7 C8 C9 C4 -1.9(6)
N2 C8 C9 C4 179.3(4)
